data_4323462
loop_
_publ_author_name
'Christoph Titze'
'Wolfgang Kaim'
'Stanislav Zalis'

_publ_contact_author 'Prof. Dr. W. Kaim'
_publ_contact_author_address
;
        Institute of Inorganic Chemistry
        University of Stuttgart
        Pfaffenwaldring 55
        D-70550 Stuttgart
        Germany
;
_publ_contact_author_email kaim@rus.uni-stuttgart.de
_publ_contact_author_fax '049 711 685-4165'
_publ_contact_author_phone '049 711 685-4240'
_publ_section_title
;
 Structural Flexibility of the Hydrogen-Free Acceptor Ligand
 Octachloro-1,10-phenanthroline in Its Complexes with d10 Metal Ions
;
_journal_name_full 'Inorganic Chemistry'
_journal_page_first 2505
_journal_page_last 2510
_journal_paper_doi 10.1021/ic960837o
_journal_volume 36
_journal_year 1997
_chemical_formula_analytical 'C25 H2 Ag1 Cl18 F6 N4 P1'
_chemical_formula_moiety 'C24 Ag1 Cl16 N4 1+, F6 P1 1-, C1H2Cl2'
_chemical_formula_structural 'C25 H2 Ag1 Cl18 F6 N4 P1'
_chemical_formula_sum 'C25 H2 Ag Cl18 F6 N4 P'
_chemical_formula_weight 1249.25
_chemical_name_common 'Bis(octachlro-1,10-phenanthroline)silver(I) hexafluorophosphate'
_chemical_name_systematic 'Bis(octachloro-1,10-phenanthroline)silver(I) hexafluorophosphate'
_space_group_IT_number 13
_symmetry_cell_setting monoclinic
_symmetry_space_group_name_Hall '-P 2yac'
_symmetry_space_group_name_H-M 'P 1 2/n 1'
_atom_sites_solution_hydrogens geom
_atom_sites_solution_primary direct
_atom_sites_solution_secondary difmap
_audit_creation_method SHELXL
_cell_angle_alpha 90.00
_cell_angle_beta 92.05
_cell_angle_gamma 90.00
_cell_formula_units_Z 2
_cell_length_a 13.185(2)
_cell_length_b 9.4740(10)
_cell_length_c 16.106(2)
_cell_measurement_temperature 188
_cell_volume 2010.6(4)
_computing_cell_refinement 'Siemens Diffractometer Software'
_computing_data_collection 'Siemens Diffractometer Software'
_computing_data_reduction 'SHELXTL-Plus X-Disk'
_computing_molecular_graphics 'SHELXTL-Plus XP'
_computing_publication_material SHELXTL-93
_computing_structure_refinement 'SHELXL-93 (Sheldrick, 1993)'
_computing_structure_solution 'SHELXS-86 (Sheldrick, 1990)'
_diffrn_ambient_temperature 188
_diffrn_measurement_device Syntex-P4
_diffrn_radiation_monochromator graphite
_diffrn_radiation_source 'fine-focus sealed tube'
_diffrn_radiation_type MoK\a
_diffrn_radiation_wavelength 0.71073
_diffrn_reflns_av_R_equivalents 0.0538
_diffrn_reflns_av_sigmaI/netI 0.0575
_diffrn_reflns_limit_h_max 18
_diffrn_reflns_limit_h_min -1
_diffrn_reflns_limit_k_max 13
_diffrn_reflns_limit_k_min -1
_diffrn_reflns_limit_l_max 22
_diffrn_reflns_limit_l_min -22
_diffrn_reflns_number 6359
_diffrn_reflns_theta_max 30.01
_diffrn_reflns_theta_min 1.96
_exptl_absorpt_coefficient_mu 1.796
_exptl_absorpt_correction_T_max 0.836
_exptl_absorpt_correction_T_min 0.468
_exptl_absorpt_correction_type Psi-scans
_exptl_crystal_colour light_yellow
_exptl_crystal_density_diffrn 2.063
_exptl_crystal_description plate
_exptl_crystal_F_000 1122
_exptl_crystal_size_max 0.5
_exptl_crystal_size_mid 0.4
_exptl_crystal_size_min 0.1
_refine_diff_density_max 1.048
_refine_diff_density_min -1.711
_refine_diff_density_rms 0.139
_refine_ls_extinction_method none
_refine_ls_goodness_of_fit_all 1.044
_refine_ls_goodness_of_fit_obs 1.090
_refine_ls_hydrogen_treatment riding
_refine_ls_matrix_type full
_refine_ls_number_parameters 263
_refine_ls_number_reflns 5067
_refine_ls_number_restraints 0
_refine_ls_restrained_S_all 1.044
_refine_ls_restrained_S_obs 1.090
_refine_ls_R_factor_all 0.0766
_refine_ls_R_factor_obs 0.0529
_refine_ls_shift/esd_max -0.002
_refine_ls_shift/esd_mean 0.000
_refine_ls_structure_factor_coef Fsqd
_refine_ls_weighting_details 'w=1/[\s^2^(Fo^2^)+(0.0754P)^2^+1.3496P] where P=(Fo^2^+2Fc^2^)/3'
_refine_ls_weighting_scheme calc
_refine_ls_wR_factor_all 0.1405
_refine_ls_wR_factor_obs 0.1264
_reflns_number_observed 3812
_reflns_number_total 5067
_reflns_observed_criterion >2sigma(I)
_cod_data_source_file ic960837o_2.cif
_cod_data_source_block agp2
_cod_depositor_comments
;
The following automatic conversions were performed:

'_refine_ls_weighting_scheme' value 'calc
w=1/[\s^2^(Fo^2^)+(0.0754P)^2^+1.3496P] where P=(Fo^2^+2Fc^2^)/3' was
changed to 'calc'. New tag '_refine_ls_weighting_details' was
created. The value of the new tag was set to
'w=1/[\s^2^(Fo^2^)+(0.0754P)^2^+1.3496P] where P=(Fo^2^+2Fc^2^)/3'.

Automatic conversion script
Id: cif_fix_values 3143 2015-03-26 13:38:13Z robertas 
;
_cod_original_sg_symbol_H-M 'P 2/n'
_cod_original_formula_sum 'C25 H2 Ag1 Cl18 F6 N4 P1'
_cod_database_code 4323462

loop_
_symmetry_equiv_pos_as_xyz
'x, y, z'
'-x+1/2, y, -z+1/2'
'-x, -y, -z'
'x-1/2, -y, z-1/2'

loop_
_atom_site_aniso_label
_atom_site_aniso_U_11
_atom_site_aniso_U_22
_atom_site_aniso_U_33
_atom_site_aniso_U_23
_atom_site_aniso_U_13
_atom_site_aniso_U_12
Ag1 0.0232(2) 0.0429(3) 0.0143(2) 0.000 0.00883(14) 0.000
Cl11 0.0348(5) 0.0362(7) 0.0194(4) -0.0052(4) 0.0002(4) -0.0060(5)
Cl12 0.0330(5) 0.0459(8) 0.0424(6) -0.0105(6) 0.0040(5) -0.0196(5)
Cl13 0.0298(5) 0.0485(8) 0.0386(6) 0.0024(6) 0.0135(4) -0.0191(5)
Cl14 0.0334(5) 0.0596(9) 0.0257(4) -0.0025(5) 0.0193(4) -0.0163(6)
Cl15 0.0363(5) 0.0496(8) 0.0157(4) -0.0061(4) 0.0109(4) -0.0077(5)
Cl16 0.0419(6) 0.0512(8) 0.0207(4) -0.0113(5) 0.0059(4) -0.0171(6)
Cl17 0.0286(5) 0.0404(7) 0.0309(5) -0.0013(5) 0.0023(4) -0.0165(5)
Cl18 0.0227(4) 0.0377(7) 0.0280(4) 0.0006(5) 0.0143(4) -0.0080(4)
N11 0.0141(12) 0.025(2) 0.0170(13) -0.0004(13) 0.0028(10) 0.0009(13)
N12 0.0142(12) 0.023(2) 0.0169(13) 0.0009(13) 0.0054(10) -0.0005(13)
C11 0.020(2) 0.021(2) 0.0195(15) 0.000(2) -0.0008(13) 0.004(2)
C12 0.016(2) 0.029(2) 0.028(2) -0.004(2) -0.0001(14) -0.004(2)
C13 0.016(2) 0.026(2) 0.025(2) 0.004(2) 0.0046(13) 0.000(2)
C14 0.0150(14) 0.025(2) 0.0180(15) 0.003(2) 0.0075(12) 0.0018(15)
C15 0.017(2) 0.028(2) 0.018(2) 0.003(2) 0.0074(13) 0.002(2)
C16 0.021(2) 0.023(2) 0.0139(14) 0.0021(15) 0.0056(12) 0.001(2)
C17 0.0168(14) 0.020(2) 0.0126(13) 0.0012(14) 0.0060(11) 0.0046(14)
C18 0.020(2) 0.023(2) 0.0148(14) -0.0006(15) -0.0002(12) 0.001(2)
C19 0.0169(15) 0.023(2) 0.024(2) 0.003(2) 0.0011(13) -0.003(2)
C110 0.019(2) 0.023(2) 0.0187(15) 0.003(2) 0.0081(13) -0.002(2)
C111 0.0143(14) 0.023(2) 0.0142(14) 0.0028(14) 0.0027(12) 0.0024(15)
C112 0.0129(14) 0.024(2) 0.0149(14) 0.0043(15) 0.0055(12) 0.0025(14)
P1 0.0393(9) 0.0277(10) 0.0582(11) 0.000 0.0301(9) 0.000
F1 0.042(2) 0.044(2) 0.096(3) 0.001(2) 0.027(2) 0.004(2)
F2 0.069(2) 0.108(4) 0.077(3) -0.047(3) 0.000(2) 0.042(3)
F3 0.059(2) 0.117(5) 0.230(7) 0.127(5) 0.078(3) 0.046(3)
Cl1 0.0432(6) 0.0676(11) 0.0372(6) 0.0070(6) 0.0071(5) -0.0217(7)
Cl2 0.0492(7) 0.0440(9) 0.0490(7) 0.0058(6) 0.0087(6) 0.0090(6)
C1 0.041(2) 0.041(3) 0.040(2) 0.013(2) 0.004(2) 0.005(2)

loop_
_atom_site_label
_atom_site_type_symbol
_atom_site_fract_x
_atom_site_fract_y
_atom_site_fract_z
_atom_site_U_iso_or_equiv
_atom_site_thermal_displace_type
_atom_site_occupancy
_atom_site_calc_flag
_atom_site_refinement_flags
_atom_site_disorder_group
Ag1 Ag 0.2500 0.13265(6) 0.2500 0.02658(14) Uani 1 d S .
Cl11 Cl 0.45301(8) 0.32075(14) 0.29996(6) 0.0301(2) Uani 1 d . .
Cl12 Cl 0.61478(9) 0.4619(2) 0.18965(8) 0.0404(3) Uani 1 d . .
Cl13 Cl 0.62019(8) 0.3910(2) 0.00628(7) 0.0387(3) Uani 1 d . .
Cl14 Cl 0.53610(8) 0.2006(2) -0.12537(6) 0.0391(3) Uani 1 d . .
Cl15 Cl 0.37188(8) 0.0100(2) -0.18104(6) 0.0336(3) Uani 1 d . .
Cl16 Cl 0.19430(9) -0.1634(2) -0.13486(6) 0.0378(3) Uani 1 d . .
Cl17 Cl 0.03689(8) -0.20479(15) -0.00478(7) 0.0333(3) Uani 1 d . .
Cl18 Cl 0.06307(7) -0.06052(14) 0.16794(6) 0.0291(2) Uani 1 d . .
N11 N 0.3807(2) 0.2079(4) 0.1654(2) 0.0185(7) Uani 1 d . .
N12 N 0.2281(2) 0.0476(4) 0.1135(2) 0.0180(6) Uani 1 d . .
C11 C 0.4522(3) 0.2887(5) 0.1954(2) 0.0201(8) Uani 1 d . .
C12 C 0.5278(3) 0.3482(5) 0.1463(2) 0.0244(9) Uani 1 d . .
C13 C 0.5284(3) 0.3111(5) 0.0627(2) 0.0224(8) Uani 1 d . .
C14 C 0.4544(3) 0.2150(5) 0.0291(2) 0.0191(8) Uani 1 d . .
C15 C 0.4469(3) 0.1574(5) -0.0546(2) 0.0210(8) Uani 1 d . .
C16 C 0.3721(3) 0.0669(5) -0.0791(2) 0.0190(8) Uani 1 d . .
C17 C 0.2939(3) 0.0209(4) -0.0246(2) 0.0162(7) Uani 1 d . .
C18 C 0.2115(3) -0.0731(5) -0.0430(2) 0.0195(8) Uani 1 d . .
C19 C 0.1391(3) -0.0982(5) 0.0156(2) 0.0212(8) Uani 1 d . .
C110 C 0.1509(3) -0.0332(5) 0.0936(2) 0.0203(8) Uani 1 d . .
C111 C 0.2987(3) 0.0765(5) 0.0568(2) 0.0171(7) Uani 1 d . .
C112 C 0.3798(3) 0.1697(5) 0.0840(2) 0.0173(7) Uani 1 d . .
P1 P 0.2500 0.6206(2) 0.2500 0.0411(5) Uani 1 d S .
F1 F 0.1295(3) 0.6214(4) 0.2313(3) 0.0599(10) Uani 1 d . .
F2 F 0.2642(3) 0.5024(6) 0.1833(3) 0.085(2) Uani 1 d . .
F3 F 0.2644(3) 0.7385(7) 0.1822(4) 0.133(3) Uani 1 d . .
Cl1 Cl 0.15747(10) 0.4206(2) 0.01117(8) 0.0492(4) Uani 1 d . .
Cl2 Cl 0.17863(11) 0.2886(2) -0.15116(9) 0.0472(3) Uani 1 d . .
C1 C 0.1250(4) 0.4273(7) -0.0969(3) 0.0403(12) Uani 1 d . .
H1A H 0.0517(4) 0.4237(7) -0.1046(3) 0.048 Uiso 1 calc R .
H1B H 0.1481(4) 0.5162(7) -0.1193(3) 0.048 Uiso 1 calc R .

loop_
_atom_type_symbol
_atom_type_description
_atom_type_scat_dispersion_real
_atom_type_scat_dispersion_imag
_atom_type_scat_source
C C 0.0033 0.0016 'International Tables Vol C Tables 4.2.6.8 and 6.1.1.4'
N N 0.0061 0.0033 'International Tables Vol C Tables 4.2.6.8 and 6.1.1.4'
F F 0.0171 0.0103 'International Tables Vol C Tables 4.2.6.8 and 6.1.1.4'
P P 0.1023 0.0942 'International Tables Vol C Tables 4.2.6.8 and 6.1.1.4'
Cl Cl 0.1484 0.1585 'International Tables Vol C Tables 4.2.6.8 and 6.1.1.4'
Ag Ag -0.8971 1.1015 'International Tables Vol C Tables 4.2.6.8 and 6.1.1.4'
H H 0.0000 0.0000 'International Tables Vol C Tables 4.2.6.8 and 6.1.1.4'

loop_
_geom_angle_atom_site_label_1
_geom_angle_atom_site_label_2
_geom_angle_atom_site_label_3
_geom_angle
_geom_angle_site_symmetry_1
_geom_angle_site_symmetry_3
_geom_angle_publ_flag
N11 Ag1 N11 144.6(2) 2 . ?
N11 Ag1 N12 68.22(11) 2 2 ?
N11 Ag1 N12 125.40(10) . 2 ?
N11 Ag1 N12 125.40(10) 2 . ?
N11 Ag1 N12 68.22(11) . . ?
N12 Ag1 N12 139.9(2) 2 . ?
C11 N11 C112 119.9(3) . . ?
C11 N11 Ag1 120.2(2) . . ?
C112 N11 Ag1 119.9(2) . . ?
C110 N12 C111 120.1(3) . . ?
C110 N12 Ag1 120.0(2) . . ?
C111 N12 Ag1 119.8(2) . . ?
N11 C11 C12 123.1(3) . . ?
N11 C11 Cl11 116.8(3) . . ?
C12 C11 Cl11 120.1(3) . . ?
C13 C12 C11 118.0(4) . . ?
C13 C12 Cl12 121.9(3) . . ?
C11 C12 Cl12 120.1(3) . . ?
C12 C13 C14 120.0(4) . . ?
C12 C13 Cl13 115.4(3) . . ?
C14 C13 Cl13 124.5(3) . . ?
C112 C14 C13 116.0(3) . . ?
C112 C14 C15 116.1(4) . . ?
C13 C14 C15 127.9(3) . . ?
C16 C15 C14 122.2(3) . . ?
C16 C15 Cl14 117.8(3) . . ?
C14 C15 Cl14 120.0(3) . . ?
C15 C16 C17 122.8(3) . . ?
C15 C16 Cl15 116.8(3) . . ?
C17 C16 Cl15 120.4(3) . . ?
C111 C17 C18 115.7(3) . . ?
C111 C17 C16 116.3(3) . . ?
C18 C17 C16 128.1(3) . . ?
C19 C18 C17 120.2(3) . . ?
C19 C18 Cl16 115.3(3) . . ?
C17 C18 Cl16 124.5(3) . . ?
C18 C19 C110 118.5(4) . . ?
C18 C19 Cl17 121.9(3) . . ?
C110 C19 Cl17 119.6(3) . . ?
N12 C110 C19 122.6(3) . . ?
N12 C110 Cl18 117.3(3) . . ?
C19 C110 Cl18 120.2(3) . . ?
N12 C111 C17 122.8(3) . . ?
N12 C111 C112 116.0(3) . . ?
C17 C111 C112 121.2(3) . . ?
N11 C112 C14 122.7(4) . . ?
N11 C112 C111 115.9(3) . . ?
C14 C112 C111 121.4(3) . . ?
F2 P1 F2 88.8(5) . 2 ?
F2 P1 F3 179.4(4) . 2 ?
F2 P1 F3 90.6(4) 2 2 ?
F2 P1 F3 90.6(4) . . ?
F2 P1 F3 179.4(4) 2 . ?
F3 P1 F3 90.0(6) 2 . ?
F2 P1 F1 89.4(2) . 2 ?
F2 P1 F1 90.9(2) 2 2 ?
F3 P1 F1 90.6(2) 2 2 ?
F3 P1 F1 89.1(2) . 2 ?
F2 P1 F1 90.9(2) . . ?
F2 P1 F1 89.4(2) 2 . ?
F3 P1 F1 89.1(2) 2 . ?
F3 P1 F1 90.6(2) . . ?
F1 P1 F1 179.5(3) 2 . ?
Cl2 C1 Cl1 112.1(3) . . ?

loop_
_geom_bond_atom_site_label_1
_geom_bond_atom_site_label_2
_geom_bond_distance
_geom_bond_site_symmetry_2
_geom_bond_publ_flag
Ag1 N11 2.345(3) 2 ?
Ag1 N11 2.345(3) . ?
Ag1 N12 2.349(3) 2 ?
Ag1 N12 2.349(3) . ?
Cl11 C11 1.710(4) . ?
Cl12 C12 1.704(4) . ?
Cl13 C13 1.715(4) . ?
Cl14 C15 1.717(4) . ?
Cl15 C16 1.728(4) . ?
Cl16 C18 1.716(4) . ?
Cl17 C19 1.706(4) . ?
Cl18 C110 1.714(4) . ?
N11 C11 1.296(5) . ?
N11 C112 1.359(5) . ?
N12 C110 1.304(5) . ?
N12 C111 1.355(4) . ?
C11 C12 1.411(6) . ?
C12 C13 1.393(6) . ?
C13 C14 1.426(6) . ?
C14 C112 1.414(5) . ?
C14 C15 1.454(5) . ?
C15 C16 1.355(6) . ?
C16 C17 1.445(5) . ?
C17 C111 1.413(5) . ?
C17 C18 1.428(6) . ?
C18 C19 1.387(5) . ?
C19 C110 1.404(5) . ?
C111 C112 1.443(5) . ?
P1 F2 1.569(5) . ?
P1 F2 1.569(5) 2 ?
P1 F3 1.578(5) 2 ?
P1 F3 1.578(5) . ?
P1 F1 1.607(3) 2 ?
P1 F1 1.607(3) . ?
Cl1 C1 1.778(5) . ?
Cl2 C1 1.743(6) . ?

loop_
_geom_torsion_atom_site_label_1
_geom_torsion_atom_site_label_2
_geom_torsion_atom_site_label_3
_geom_torsion_atom_site_label_4
_geom_torsion
_geom_torsion_site_symmetry_1
_geom_torsion_site_symmetry_2
_geom_torsion_site_symmetry_3
_geom_torsion_site_symmetry_4
_geom_torsion_publ_flag
N11 Ag1 N11 C11 57.8(3) 2 . . . ?
N12 Ag1 N11 C11 -44.6(4) 2 . . . ?
N12 Ag1 N11 C11 178.8(4) . . . . ?
N11 Ag1 N11 C112 -120.4(3) 2 . . . ?
N12 Ag1 N11 C112 137.2(3) 2 . . . ?
N12 Ag1 N11 C112 0.6(3) . . . . ?
N11 Ag1 N12 C110 -38.7(4) 2 . . . ?
N11 Ag1 N12 C110 178.8(4) . . . . ?
N12 Ag1 N12 C110 59.2(3) 2 . . . ?
N11 Ag1 N12 C111 144.9(3) 2 . . . ?
N11 Ag1 N12 C111 2.5(3) . . . . ?
N12 Ag1 N12 C111 -117.2(3) 2 . . . ?
C112 N11 C11 C12 4.2(6) . . . . ?
Ag1 N11 C11 C12 -174.0(3) . . . . ?
C112 N11 C11 Cl11 -175.2(3) . . . . ?
Ag1 N11 C11 Cl11 6.6(4) . . . . ?
N11 C11 C12 C13 -3.9(7) . . . . ?
Cl11 C11 C12 C13 175.5(3) . . . . ?
N11 C11 C12 Cl12 176.1(3) . . . . ?
Cl11 C11 C12 Cl12 -4.5(5) . . . . ?
C11 C12 C13 C14 -0.3(7) . . . . ?
Cl12 C12 C13 C14 179.7(3) . . . . ?
C11 C12 C13 Cl13 178.4(3) . . . . ?
Cl12 C12 C13 Cl13 -1.6(5) . . . . ?
C12 C13 C14 C112 3.8(6) . . . . ?
Cl13 C13 C14 C112 -174.8(3) . . . . ?
C12 C13 C14 C15 -175.8(4) . . . . ?
Cl13 C13 C14 C15 5.7(7) . . . . ?
C112 C14 C15 C16 0.8(6) . . . . ?
C13 C14 C15 C16 -179.7(4) . . . . ?
C112 C14 C15 Cl14 -177.8(3) . . . . ?
C13 C14 C15 Cl14 1.8(6) . . . . ?
C14 C15 C16 C17 0.3(7) . . . . ?
Cl14 C15 C16 C17 178.9(3) . . . . ?
C14 C15 C16 Cl15 178.8(3) . . . . ?
Cl14 C15 C16 Cl15 -2.6(5) . . . . ?
C15 C16 C17 C111 0.4(6) . . . . ?
Cl15 C16 C17 C111 -178.1(3) . . . . ?
C15 C16 C17 C18 179.8(4) . . . . ?
Cl15 C16 C17 C18 1.3(6) . . . . ?
C111 C17 C18 C19 3.7(6) . . . . ?
C16 C17 C18 C19 -175.6(4) . . . . ?
C111 C17 C18 Cl16 -175.3(3) . . . . ?
C16 C17 C18 Cl16 5.3(6) . . . . ?
C17 C18 C19 C110 -2.1(6) . . . . ?
Cl16 C18 C19 C110 177.0(3) . . . . ?
C17 C18 C19 Cl17 177.7(3) . . . . ?
Cl16 C18 C19 Cl17 -3.2(5) . . . . ?
C111 N12 C110 C19 2.7(6) . . . . ?
Ag1 N12 C110 C19 -173.7(3) . . . . ?
C111 N12 C110 Cl18 -178.2(3) . . . . ?
Ag1 N12 C110 Cl18 5.4(5) . . . . ?
C18 C19 C110 N12 -1.2(7) . . . . ?
Cl17 C19 C110 N12 179.0(3) . . . . ?
C18 C19 C110 Cl18 179.7(3) . . . . ?
Cl17 C19 C110 Cl18 -0.1(5) . . . . ?
C110 N12 C111 C17 -0.8(6) . . . . ?
Ag1 N12 C111 C17 175.6(3) . . . . ?
C110 N12 C111 C112 178.6(4) . . . . ?
Ag1 N12 C111 C112 -5.0(5) . . . . ?
C18 C17 C111 N12 -2.3(6) . . . . ?
C16 C17 C111 N12 177.1(4) . . . . ?
C18 C17 C111 C112 178.3(4) . . . . ?
C16 C17 C111 C112 -2.3(6) . . . . ?
C11 N11 C112 C14 -0.2(6) . . . . ?
Ag1 N11 C112 C14 178.0(3) . . . . ?
C11 N11 C112 C111 178.4(4) . . . . ?
Ag1 N11 C112 C111 -3.4(5) . . . . ?
C13 C14 C112 N11 -3.6(6) . . . . ?
C15 C14 C112 N11 176.0(4) . . . . ?
C13 C14 C112 C111 177.7(4) . . . . ?
C15 C14 C112 C111 -2.7(6) . . . . ?
N12 C111 C112 N11 5.4(5) . . . . ?
C17 C111 C112 N11 -175.2(4) . . . . ?
N12 C111 C112 C14 -175.9(4) . . . . ?
C17 C111 C112 C14 3.5(6) . . . . ?
